data_4120620
loop_
_publ_author_name
'Xia, Ying'
'Liu, Zhenxing'
'Liu, Zhen'
'Ge, Rui'
'Ye, Fei'
'Hossain, Mohammad'
'Zhang, Yan'
'Wang, Jianbo'

_publ_section_title
;
 Formal Carbene Insertion into C-C Bond: Rh(I)-Catalyzed Reaction of
 Benzocyclobutenols with Diazoesters.
;
_journal_issue 8
_journal_name_full 'Journal of the American Chemical Society'
_journal_page_first 3013
_journal_paper_doi 10.1021/ja500118w
_journal_volume 136
_journal_year 2014
_chemical_formula_moiety 'C18 H18 O3'
_chemical_formula_sum 'C18 H18 O3'
_chemical_formula_weight 282.32
_chemical_name_systematic
;
 ?
;
_space_group_crystal_system monoclinic
_space_group_IT_number 14
_space_group_name_Hall '-P 2ybc'
_space_group_name_H-M_alt 'P 1 21/c 1'
_symmetry_space_group_name_Hall '-P 2ybc'
_symmetry_space_group_name_H-M 'P 1 21/c 1'
_atom_sites_solution_hydrogens geom
_atom_sites_solution_primary iterative
_audit_creation_date 2013-11-18
_audit_creation_method
;
  Olex2 1.2
  (compiled Apr 23 2013 17:54:37, GUI svn.r4466)
;
_cell_angle_alpha 90
_cell_angle_beta 97.598(8)
_cell_angle_gamma 90
_cell_formula_units_Z 4
_cell_length_a 13.9757(10)
_cell_length_b 14.2207(12)
_cell_length_c 7.4940(6)
_cell_measurement_reflns_used 2203
_cell_measurement_temperature 180.00(10)
_cell_measurement_theta_max 26.3500
_cell_measurement_theta_min 4.0250
_cell_volume 1476.3(2)
_computing_cell_refinement
;
CrysAlisPro, Agilent Technologies,
Version 1.171.36.32 (release 02-08-2013 CrysAlis171 .NET)
(compiled Aug  2 2013,16:46:58)
;
_computing_data_collection
;
CrysAlisPro, Agilent Technologies,
Version 1.171.36.32 (release 02-08-2013 CrysAlis171 .NET)
(compiled Aug  2 2013,16:46:58)
;
_computing_data_reduction
;
CrysAlisPro, Agilent Technologies,
Version 1.171.36.32 (release 02-08-2013 CrysAlis171 .NET)
(compiled Aug  2 2013,16:46:58)
;
_computing_molecular_graphics
;
O. V. Dolomanov, L. J. Bourhis, R. J. Gildea, J. A. K. Howard and H. Puschmann,
OLEX2: a complete structure solution, refinement and analysis program.
J. Appl. Cryst. (2009). 42, 339-341.
;
_computing_publication_material
;
O. V. Dolomanov, L. J. Bourhis, R. J. Gildea, J. A. K. Howard and H. Puschmann,
OLEX2: a complete structure solution, refinement and analysis program.
J. Appl. Cryst. (2009). 42, 339-341.
;
_computing_structure_refinement
;
XL, G.M. Sheldrick, Acta Cryst.
(2008). A64, 112-122
;
_computing_structure_solution 'SUPERFLIP, J. Appl. Cryst. (2007) 40, 786-790'
_diffrn_ambient_temperature 180.00(10)
_diffrn_detector_area_resol_mean 10.3914
_diffrn_measured_fraction_theta_full 0.9892
_diffrn_measured_fraction_theta_max 0.8343
_diffrn_measurement_details
;
  1 omega  -52.00   28.00   1.0000    1.6100
omega____ theta____ kappa____ phi______ frames
    -       10.8579  -38.0000 -120.0000 80

  2 omega   -6.00   82.00   1.0000    1.6100
omega____ theta____ kappa____ phi______ frames
    -       10.8579   38.0000   60.0000 88
;
_diffrn_measurement_device_type 'SuperNova, Dual, Cu at zero, Atlas'
_diffrn_measurement_method '\w scans'
_diffrn_orient_matrix_UB_11 -0.0172018000
_diffrn_orient_matrix_UB_12 0.0443393000
_diffrn_orient_matrix_UB_13 0.0251647000
_diffrn_orient_matrix_UB_21 -0.0136981000
_diffrn_orient_matrix_UB_22 0.0113555000
_diffrn_orient_matrix_UB_23 -0.0919603000
_diffrn_orient_matrix_UB_31 -0.0462793000
_diffrn_orient_matrix_UB_32 -0.0198567000
_diffrn_orient_matrix_UB_33 0.0037353000
_diffrn_radiation_monochromator mirror
_diffrn_radiation_type 'Mo K\a'
_diffrn_radiation_wavelength 0.7107
_diffrn_reflns_av_R_equivalents 0.0241
_diffrn_reflns_av_unetI/netI 0.0363
_diffrn_reflns_Laue_measured_fraction_full 0.994
_diffrn_reflns_Laue_measured_fraction_max 0.992
_diffrn_reflns_limit_h_max 17
_diffrn_reflns_limit_h_min -13
_diffrn_reflns_limit_k_max 14
_diffrn_reflns_limit_k_min -17
_diffrn_reflns_limit_l_max 9
_diffrn_reflns_limit_l_min -7
_diffrn_reflns_number 5792
_diffrn_reflns_point_group_measured_fraction_full 0.994
_diffrn_reflns_point_group_measured_fraction_max 0.992
_diffrn_reflns_theta_full 25.242
_diffrn_reflns_theta_max 26.000
_diffrn_reflns_theta_min 3.094
_diffrn_source 'SuperNova (Mo) X-ray Source'
_exptl_absorpt_coefficient_mu 0.086
_exptl_absorpt_correction_T_max 1.00000
_exptl_absorpt_correction_T_min 0.84650
_exptl_absorpt_correction_type multi-scan
_exptl_absorpt_process_details
;
CrysAlisPro, Agilent Technologies,
Version 1.171.36.32 (release 02-08-2013 CrysAlis171 .NET)
(compiled Aug  2 2013,16:46:58)
Empirical absorption correction using spherical harmonics,
 implemented in SCALE3 ABSPACK scaling algorithm.
;
_exptl_crystal_colour
;
;
_exptl_crystal_density_diffrn 1.270
_exptl_crystal_description
;
;
_exptl_crystal_F_000 600
_exptl_crystal_size_max 0.2
_exptl_crystal_size_mid 0.1
_exptl_crystal_size_min 0.1
_refine_diff_density_max 0.131
_refine_diff_density_min -0.207
_refine_diff_density_rms 0.041
_refine_ls_extinction_method none
_refine_ls_goodness_of_fit_ref 1.065
_refine_ls_hydrogen_treatment constr
_refine_ls_matrix_type full
_refine_ls_number_parameters 193
_refine_ls_number_reflns 2891
_refine_ls_number_restraints 0
_refine_ls_restrained_S_all 1.065
_refine_ls_R_factor_all 0.0633
_refine_ls_R_factor_gt 0.0441
_refine_ls_shift/su_max 0.001
_refine_ls_shift/su_mean 0.000
_refine_ls_structure_factor_coef Fsqd
_refine_ls_weighting_details 'w=1/[\s^2^(Fo^2^)+(0.0483P)^2^+0.2651P] where P=(Fo^2^+2Fc^2^)/3'
_refine_ls_weighting_scheme calc
_refine_ls_wR_factor_gt 0.1044
_refine_ls_wR_factor_ref 0.1171
_reflns_Friedel_coverage 0.000
_reflns_number_gt 2186
_reflns_number_total 2891
_reflns_threshold_expression 'I > 2\s(I)'
_cod_data_source_file ja500118w_si_002.cif
_cod_data_source_block exp_2488
_cod_database_code 4120620
_chemical_oxdiff_formula C18H18O3
_reflns_odcompleteness_completeness 98.92
_reflns_odcompleteness_iscentric 1
_reflns_odcompleteness_theta 25.97
_olex2_refinement_description
;
1. Fixed Uiso
 At 1.2 times of:
  All C(H) groups, All C(H,H) groups
 At 1.5 times of:
  All C(H,H,H) groups, All O(H) groups
2.a Secondary CH2 refined with riding coordinates:
 C2(H2A,H2B)
2.b Aromatic/amide H refined with riding coordinates:
 C4(H4), C5(H5), C6(H6), C7(H7), C14(H14), C15(H15), C16(H16), C17(H17),
 C18(H18)
2.c Idealised Me refined as rotating group:
 C10(H10A,H10B,H10C), C12(H12A,H12B,H12C)
2.d Idealised tetrahedral OH refined as rotating group:
 O1(H1)
;
_shelx_estimated_absorpt_t_max 0.991
_shelx_estimated_absorpt_t_min 0.983
_shelx_space_group_comment
;
The symmetry employed for this shelxl refinement is uniquely defined
by the following loop, which should always be used as a source of
symmetry information in preference to the above space-group names.
They are only intended as comments.
;
_shelxl_version_number 2013-3

loop_
_space_group_symop_operation_xyz
'x, y, z'
'-x, y+1/2, -z+1/2'
'-x, -y, -z'
'x, -y-1/2, z-1/2'

loop_
_atom_site_label
_atom_site_type_symbol
_atom_site_fract_x
_atom_site_fract_y
_atom_site_fract_z
_atom_site_U_iso_or_equiv
_atom_site_adp_type
_atom_site_occupancy
_atom_site_site_symmetry_order
_atom_site_calc_flag
_atom_site_refinement_flags_posn
_atom_site_refinement_flags_adp
C1 C 0.70115(11) 0.54355(11) 0.6949(2) 0.0323(4) Uani 1 1 d . .
C2 C 0.75644(12) 0.54786(12) 0.8865(2) 0.0379(4) Uani 1 1 d . .
H2A H 0.8001 0.6029 0.9007 0.045 Uiso 1 1 calc R U
H2B H 0.7113 0.5515 0.9775 0.045 Uiso 1 1 calc R U
C3 C 0.81267(11) 0.45776(12) 0.9045(2) 0.0352(4) Uani 1 1 d . .
C4 C 0.89441(12) 0.43606(14) 1.0223(2) 0.0426(4) Uani 1 1 d . .
H4 H 0.9202 0.4798 1.1117 0.051 Uiso 1 1 calc R U
C5 C 0.93804(12) 0.34937(15) 1.0078(3) 0.0474(5) Uani 1 1 d . .
H5 H 0.9950 0.3341 1.0862 0.057 Uiso 1 1 calc R U
C6 C 0.89958(12) 0.28540(14) 0.8807(3) 0.0458(5) Uani 1 1 d . .
H6 H 0.9298 0.2260 0.8734 0.055 Uiso 1 1 calc R U
C7 C 0.81700(11) 0.30635(12) 0.7624(2) 0.0384(4) Uani 1 1 d . .
H7 H 0.7903 0.2618 0.6751 0.046 Uiso 1 1 calc R U
C8 C 0.77474(11) 0.39349(11) 0.7751(2) 0.0320(4) Uani 1 1 d . .
C9 C 0.68816(10) 0.43323(11) 0.6563(2) 0.0319(4) Uani 1 1 d . .
C10 C 0.68189(12) 0.40630(12) 0.4587(2) 0.0399(4) Uani 1 1 d . .
H10A H 0.7435 0.4202 0.4151 0.060 Uiso 1 1 calc R U
H10B H 0.6302 0.4424 0.3886 0.060 Uiso 1 1 calc R U
H10C H 0.6679 0.3390 0.4449 0.060 Uiso 1 1 calc R U
C11 C 0.59365(11) 0.40394(11) 0.7222(2) 0.0368(4) Uani 1 1 d . .
C12 C 0.51440(14) 0.36127(18) 0.9682(3) 0.0648(6) Uani 1 1 d . .
H12A H 0.4660 0.4110 0.9413 0.097 Uiso 1 1 calc R U
H12B H 0.5282 0.3528 1.0988 0.097 Uiso 1 1 calc R U
H12C H 0.4896 0.3023 0.9123 0.097 Uiso 1 1 calc R U
C13 C 0.75927(11) 0.58855(11) 0.5582(2) 0.0328(4) Uani 1 1 d . .
C14 C 0.71496(12) 0.64686(12) 0.4236(2) 0.0384(4) Uani 1 1 d . .
H14 H 0.6478 0.6591 0.4172 0.046 Uiso 1 1 calc R U
C15 C 0.76639(14) 0.68752(13) 0.2988(2) 0.0466(5) Uani 1 1 d . .
H15 H 0.7344 0.7274 0.2082 0.056 Uiso 1 1 calc R U
C16 C 0.86345(14) 0.67071(13) 0.3044(3) 0.0500(5) Uani 1 1 d . .
H16 H 0.8986 0.6984 0.2178 0.060 Uiso 1 1 calc R U
C17 C 0.90953(13) 0.61310(14) 0.4372(3) 0.0474(5) Uani 1 1 d . .
H17 H 0.9767 0.6012 0.4423 0.057 Uiso 1 1 calc R U
C18 C 0.85811(12) 0.57267(12) 0.5629(3) 0.0409(4) Uani 1 1 d . .
H18 H 0.8906 0.5334 0.6540 0.049 Uiso 1 1 calc R U
O1 O 0.61134(8) 0.58964(8) 0.69864(16) 0.0400(3) Uani 1 1 d . .
H1 H 0.5771 0.5833 0.5985 0.060 Uiso 1 1 calc R U
O2 O 0.51818(8) 0.39566(10) 0.62591(18) 0.0565(4) Uani 1 1 d . .
O3 O 0.60229(8) 0.38758(9) 0.89741(17) 0.0482(4) Uani 1 1 d . .

loop_
_atom_site_aniso_label
_atom_site_aniso_U_11
_atom_site_aniso_U_22
_atom_site_aniso_U_33
_atom_site_aniso_U_23
_atom_site_aniso_U_13
_atom_site_aniso_U_12
C1 0.0301(8) 0.0368(8) 0.0304(9) -0.0015(7) 0.0059(7) 0.0032(7)
C2 0.0401(9) 0.0428(9) 0.0309(9) -0.0039(8) 0.0057(7) -0.0012(8)
C3 0.0317(8) 0.0439(9) 0.0307(9) 0.0023(8) 0.0071(7) -0.0030(7)
C4 0.0361(9) 0.0569(11) 0.0341(10) 0.0056(9) 0.0025(7) -0.0059(8)
C5 0.0336(9) 0.0660(12) 0.0423(11) 0.0164(10) 0.0045(8) 0.0041(9)
C6 0.0406(10) 0.0507(11) 0.0486(12) 0.0127(9) 0.0153(9) 0.0111(9)
C7 0.0365(9) 0.0421(9) 0.0388(10) 0.0024(8) 0.0125(8) 0.0002(8)
C8 0.0279(8) 0.0390(9) 0.0305(9) 0.0020(7) 0.0090(7) -0.0015(7)
C9 0.0280(8) 0.0372(8) 0.0307(9) -0.0009(7) 0.0047(7) -0.0019(7)
C10 0.0446(10) 0.0410(9) 0.0338(10) -0.0038(8) 0.0046(8) -0.0050(8)
C11 0.0323(9) 0.0387(9) 0.0394(10) 0.0034(8) 0.0055(8) -0.0008(7)
C12 0.0468(11) 0.0936(16) 0.0590(14) 0.0104(13) 0.0258(10) -0.0084(11)
C13 0.0339(8) 0.0344(8) 0.0304(9) -0.0073(7) 0.0054(7) -0.0049(7)
C14 0.0393(9) 0.0403(9) 0.0356(10) -0.0019(8) 0.0050(7) -0.0072(8)
C15 0.0574(11) 0.0454(10) 0.0366(10) 0.0024(8) 0.0049(9) -0.0147(9)
C16 0.0582(12) 0.0537(11) 0.0415(11) -0.0075(9) 0.0192(9) -0.0239(10)
C17 0.0388(10) 0.0552(11) 0.0508(12) -0.0113(10) 0.0161(9) -0.0126(9)
C18 0.0361(9) 0.0456(10) 0.0418(11) -0.0037(8) 0.0084(8) -0.0049(8)
O1 0.0349(6) 0.0490(7) 0.0373(7) -0.0005(6) 0.0095(5) 0.0082(5)
O2 0.0329(7) 0.0804(10) 0.0541(9) 0.0181(7) -0.0023(6) -0.0124(6)
O3 0.0355(6) 0.0736(9) 0.0374(7) 0.0044(6) 0.0125(5) -0.0054(6)

loop_
_atom_type_symbol
_atom_type_description
_atom_type_scat_dispersion_real
_atom_type_scat_dispersion_imag
_atom_type_scat_source
C C 0.0033 0.0016 'International Tables Vol C Tables 4.2.6.8 and 6.1.1.4'
H H 0.0000 0.0000 'International Tables Vol C Tables 4.2.6.8 and 6.1.1.4'
O O 0.0106 0.0060 'International Tables Vol C Tables 4.2.6.8 and 6.1.1.4'

loop_
_geom_angle_atom_site_label_1
_geom_angle_atom_site_label_2
_geom_angle_atom_site_label_3
_geom_angle
C2 C1 C9 103.78(13)
C13 C1 C2 111.27(13)
C13 C1 C9 110.29(13)
O1 C1 C2 107.41(13)
O1 C1 C9 112.12(12)
O1 C1 C13 111.68(13)
C1 C2 H2A 111.0
C1 C2 H2B 111.0
H2A C2 H2B 109.0
C3 C2 C1 104.00(13)
C3 C2 H2A 111.0
C3 C2 H2B 111.0
C4 C3 C2 128.79(16)
C4 C3 C8 120.45(16)
C8 C3 C2 110.69(14)
C3 C4 H4 120.6
C3 C4 C5 118.88(18)
C5 C4 H4 120.6
C4 C5 H5 119.8
C6 C5 C4 120.50(16)
C6 C5 H5 119.8
C5 C6 H6 119.5
C5 C6 C7 121.02(17)
C7 C6 H6 119.5
C6 C7 H7 120.8
C8 C7 C6 118.32(17)
C8 C7 H7 120.8
C3 C8 C9 111.55(14)
C7 C8 C3 120.83(15)
C7 C8 C9 127.60(15)
C8 C9 C1 101.36(12)
C8 C9 C10 114.66(13)
C8 C9 C11 111.50(13)
C10 C9 C1 114.38(13)
C10 C9 C11 107.75(13)
C11 C9 C1 106.93(13)
C9 C10 H10A 109.5
C9 C10 H10B 109.5
C9 C10 H10C 109.5
H10A C10 H10B 109.5
H10A C10 H10C 109.5
H10B C10 H10C 109.5
O2 C11 C9 124.08(16)
O2 C11 O3 122.40(15)
O3 C11 C9 113.52(14)
H12A C12 H12B 109.5
H12A C12 H12C 109.5
H12B C12 H12C 109.5
O3 C12 H12A 109.5
O3 C12 H12B 109.5
O3 C12 H12C 109.5
C14 C13 C1 120.78(14)
C14 C13 C18 117.43(15)
C18 C13 C1 121.79(15)
C13 C14 H14 119.3
C15 C14 C13 121.41(16)
C15 C14 H14 119.3
C14 C15 H15 119.8
C16 C15 C14 120.49(18)
C16 C15 H15 119.8
C15 C16 H16 120.3
C15 C16 C17 119.37(17)
C17 C16 H16 120.3
C16 C17 H17 119.9
C16 C17 C18 120.18(17)
C18 C17 H17 119.9
C13 C18 H18 119.4
C17 C18 C13 121.13(17)
C17 C18 H18 119.4
C1 O1 H1 109.5
C11 O3 C12 115.97(14)

loop_
_geom_bond_atom_site_label_1
_geom_bond_atom_site_label_2
_geom_bond_distance
C1 C2 1.540(2)
C1 C9 1.601(2)
C1 C13 1.529(2)
C1 O1 1.4196(18)
C2 H2A 0.9900
C2 H2B 0.9900
C2 C3 1.500(2)
C3 C4 1.383(2)
C3 C8 1.386(2)
C4 H4 0.9500
C4 C5 1.386(3)
C5 H5 0.9500
C5 C6 1.374(3)
C6 H6 0.9500
C6 C7 1.391(2)
C7 H7 0.9500
C7 C8 1.381(2)
C8 C9 1.514(2)
C9 C10 1.521(2)
C9 C11 1.528(2)
C10 H10A 0.9800
C10 H10B 0.9800
C10 H10C 0.9800
C11 O2 1.2022(19)
C11 O3 1.323(2)
C12 H12A 0.9800
C12 H12B 0.9800
C12 H12C 0.9800
C12 O3 1.450(2)
C13 C14 1.387(2)
C13 C18 1.395(2)
C14 H14 0.9500
C14 C15 1.380(2)
C15 H15 0.9500
C15 C16 1.373(3)
C16 H16 0.9500
C16 C17 1.381(3)
C17 H17 0.9500
C17 C18 1.383(2)
C18 H18 0.9500
O1 H1 0.8400
